data_7118921
loop_
_publ_author_name
'Mao, Wenbin'
'Zhu, Chen'

_publ_section_title
;
 Synthesis of highly substituted \g-hydroxybutenolides through the
 annulation of keto acids with alkynes and subsequent hydroxyl
 transposition.
;
_journal_issue 30
_journal_name_full 'Chemical communications (Cambridge, England)'
_journal_page_first 5269
_journal_page_last 5272
_journal_paper_doi 10.1039/c6cc01554a
_journal_volume 52
_journal_year 2016
_chemical_formula_sum 'C22 H16 O3'
_chemical_formula_weight 328.35
_chemical_name_systematic
; 
 ? 
;
_space_group_IT_number 33
_symmetry_cell_setting orthorhombic
_symmetry_space_group_name_Hall 'P 2c -2n'
_symmetry_space_group_name_H-M 'P n a 21'
_atom_sites_solution_hydrogens geom
_atom_sites_solution_primary direct
_atom_sites_solution_secondary difmap
_audit_creation_method SHELXL-97
_audit_update_record
;
2016-02-20 deposited with the CCDC.
2016-03-16 downloaded from the CCDC.
;
_cell_angle_alpha 90.00
_cell_angle_beta 90.00
_cell_angle_gamma 90.00
_cell_formula_units_Z 4
_cell_length_a 11.353(7)
_cell_length_b 16.909(12)
_cell_length_c 8.235(5)
_cell_measurement_reflns_used 5690
_cell_measurement_temperature 296(2)
_cell_measurement_theta_max 28.03
_cell_measurement_theta_min 2.75
_cell_volume 1580.9(18)
_computing_cell_refinement 'Bruker SMART'
_computing_data_collection 'Bruker SMART'
_computing_data_reduction 'Bruker SAINT'
_computing_molecular_graphics 'Bruker SHELXTL'
_computing_publication_material 'Bruker SHELXTL'
_computing_structure_refinement 'SHELXL-97 (Sheldrick, 1997)'
_computing_structure_solution 'SHELXS-97 (Sheldrick, 1990)'
_diffrn_ambient_temperature 296(2)
_diffrn_measured_fraction_theta_full 0.987
_diffrn_measured_fraction_theta_max 0.988
_diffrn_measurement_device_type 'CCD area detector'
_diffrn_measurement_method 'phi and omega scans'
_diffrn_radiation_monochromator graphite
_diffrn_radiation_source 'fine-focus sealed tube'
_diffrn_radiation_type MoK\a
_diffrn_radiation_wavelength 0.71073
_diffrn_reflns_av_R_equivalents 0.0148
_diffrn_reflns_av_sigmaI/netI 0.0156
_diffrn_reflns_limit_h_max 15
_diffrn_reflns_limit_h_min -9
_diffrn_reflns_limit_k_max 22
_diffrn_reflns_limit_k_min -15
_diffrn_reflns_limit_l_max 10
_diffrn_reflns_limit_l_min -10
_diffrn_reflns_number 10295
_diffrn_reflns_theta_full 28.19
_diffrn_reflns_theta_max 28.19
_diffrn_reflns_theta_min 2.16
_exptl_absorpt_coefficient_mu 0.091
_exptl_absorpt_correction_T_max 0.8645
_exptl_absorpt_correction_T_min 0.6687
_exptl_absorpt_correction_type multi-scan
_exptl_crystal_colour colorless
_exptl_crystal_density_diffrn 1.380
_exptl_crystal_density_method 'not measured'
_exptl_crystal_description block
_exptl_crystal_F_000 688
_exptl_crystal_size_max 0.35
_exptl_crystal_size_mid 0.3
_exptl_crystal_size_min 0.2
_refine_diff_density_max 0.120
_refine_diff_density_min -0.181
_refine_diff_density_rms 0.032
_refine_ls_abs_structure_details 'Flack H D (1983), Acta Cryst. A39, 876-881'
_refine_ls_abs_structure_Flack 0.6(9)
_refine_ls_extinction_method none
_refine_ls_goodness_of_fit_ref 1.059
_refine_ls_hydrogen_treatment mixed
_refine_ls_matrix_type full
_refine_ls_number_parameters 227
_refine_ls_number_reflns 3614
_refine_ls_number_restraints 1
_refine_ls_restrained_S_all 1.059
_refine_ls_R_factor_all 0.0348
_refine_ls_R_factor_gt 0.0315
_refine_ls_shift/su_max 0.001
_refine_ls_shift/su_mean 0.000
_refine_ls_structure_factor_coef Fsqd
_refine_ls_weighting_details 'calc w=1/[\s^2^(Fo^2^)+(0.0363P)^2^+0.2053P] where P=(Fo^2^+2Fc^2^)/3'
_refine_ls_weighting_scheme calc
_refine_ls_wR_factor_gt 0.0750
_refine_ls_wR_factor_ref 0.0771
_reflns_number_gt 3351
_reflns_number_total 3614
_reflns_threshold_expression >2sigma(I)
_cod_data_source_file c6cc01554a2.cif
_cod_data_source_block 1
_cod_depositor_comments
;
The following automatic conversions were performed:

'_symmetry_cell_setting' value 'Orthorhombic' changed to
'orthorhombic' according to
/usr/data/users/saulius/crontab/automatic-downloads/rss-feeds/RSC/lib/dictionaries/cif_core.dic
dictionary named 'cif_core.dic' version 2.4.2 from 2011-04-26.

Automatic conversion script
Id: cif_fix_values 4268 2015-11-12 08:31:59Z antanas 

 Adding full bibliography for 7118921.cif.
;
_cod_original_cell_volume 1580.8(18)
_cod_original_sg_symbol_H-M Pna2(1)
_cod_database_code 7118921

loop_
_symmetry_equiv_pos_as_xyz
'x, y, z'
'-x, -y, z+1/2'
'x+1/2, -y+1/2, z'
'-x+1/2, y+1/2, z+1/2'

loop_
_atom_site_label
_atom_site_type_symbol
_atom_site_fract_x
_atom_site_fract_y
_atom_site_fract_z
_atom_site_U_iso_or_equiv
_atom_site_adp_type
_atom_site_occupancy
_atom_site_symmetry_multiplicity
_atom_site_calc_flag
_atom_site_refinement_flags
O1 O -0.04132(9) 0.69142(6) 1.24397(15) 0.0505(3) Uani 1 1 d .
O2 O 0.14716(9) 0.71417(5) 1.20386(14) 0.0437(2) Uani 1 1 d .
O3 O 0.33492(9) 0.67195(6) 1.24572(13) 0.0450(2) Uani 1 1 d .
H3 H 0.3697 0.7145 1.2433 0.068 Uiso 1 1 calc R
C6 C -0.00894(10) 0.53207(7) 1.10393(15) 0.0322(2) Uani 1 1 d .
C10 C 0.19778(10) 0.59032(7) 1.10509(16) 0.0311(2) Uani 1 1 d .
C11 C 0.27309(10) 0.52634(7) 1.04667(17) 0.0332(3) Uani 1 1 d .
C17 C 0.27741(12) 0.71186(7) 0.97771(18) 0.0373(3) Uani 1 1 d .
C8 C 0.05191(11) 0.66874(7) 1.19708(18) 0.0377(3) Uani 1 1 d .
C16 C 0.38295(11) 0.51406(8) 1.1137(2) 0.0455(3) Uani 1 1 d .
H16 H 0.4094 0.5463 1.1976 0.055 Uiso 1 1 calc R
C9 C 0.24567(11) 0.67273(7) 1.13540(18) 0.0365(3) Uani 1 1 d .
C7 C 0.08254(10) 0.59124(7) 1.12984(16) 0.0320(2) Uani 1 1 d .
C2 C -0.19983(13) 0.50086(11) 1.0055(2) 0.0520(4) Uani 1 1 d .
H2 H -0.2698 0.5168 0.9568 0.062 Uiso 1 1 calc R
C1 C -0.11329(11) 0.55493(9) 1.03402(18) 0.0413(3) Uani 1 1 d .
H1 H -0.1250 0.6076 1.0060 0.050 Uiso 1 1 calc R
C12 C 0.23645(13) 0.47712(8) 0.92480(17) 0.0409(3) Uani 1 1 d .
H12 H 0.1627 0.4847 0.8781 0.049 Uiso 1 1 calc R
C20 C 0.33307(16) 0.77533(10) 0.6797(2) 0.0560(4) Uani 1 1 d .
H20 H 0.3511 0.7960 0.5781 0.067 Uiso 1 1 calc R
C18 C 0.20656(13) 0.76740(9) 0.9068(2) 0.0521(4) Uani 1 1 d .
H18 H 0.1384 0.7839 0.9596 0.062 Uiso 1 1 calc R
C14 C 0.41554(15) 0.40597(10) 0.9365(2) 0.0562(4) Uani 1 1 d .
H14 H 0.4639 0.3654 0.8991 0.067 Uiso 1 1 calc R
C21 C 0.40480(16) 0.72119(10) 0.7500(2) 0.0588(4) Uani 1 1 d .
H21 H 0.4729 0.7052 0.6967 0.071 Uiso 1 1 calc R
C15 C 0.45317(12) 0.45417(10) 1.0564(3) 0.0575(5) Uani 1 1 d .
H15 H 0.5277 0.4467 1.1008 0.069 Uiso 1 1 calc R
C19 C 0.23503(16) 0.79886(11) 0.7593(2) 0.0615(5) Uani 1 1 d .
H19 H 0.1864 0.8370 0.7130 0.074 Uiso 1 1 calc R
C5 C 0.00566(11) 0.45386(8) 1.14657(17) 0.0389(3) Uani 1 1 d .
H5 H 0.0756 0.4373 1.1944 0.047 Uiso 1 1 calc R
C4 C -0.08274(14) 0.40051(9) 1.1186(2) 0.0505(4) Uani 1 1 d .
H4 H -0.0727 0.3479 1.1486 0.061 Uiso 1 1 calc R
C22 C 0.37812(13) 0.68986(9) 0.8984(2) 0.0506(4) Uani 1 1 d .
H22 H 0.4288 0.6533 0.9458 0.061 Uiso 1 1 calc R
C13 C 0.30708(15) 0.41667(9) 0.8704(2) 0.0528(4) Uani 1 1 d .
H13 H 0.2807 0.3832 0.7885 0.063 Uiso 1 1 calc R
C3 C -0.18485(13) 0.42372(11) 1.0475(2) 0.0549(4) Uani 1 1 d .
H3A H -0.2442 0.3871 1.0276 0.066 Uiso 1 1 calc R

loop_
_atom_site_aniso_label
_atom_site_aniso_U_11
_atom_site_aniso_U_22
_atom_site_aniso_U_33
_atom_site_aniso_U_23
_atom_site_aniso_U_13
_atom_site_aniso_U_12
O1 0.0457(5) 0.0401(5) 0.0656(7) -0.0010(5) 0.0115(5) 0.0129(4)
O2 0.0460(5) 0.0299(4) 0.0552(6) -0.0043(4) 0.0051(4) -0.0011(4)
O3 0.0468(5) 0.0381(5) 0.0502(6) 0.0079(5) -0.0138(5) -0.0125(4)
C6 0.0280(5) 0.0358(6) 0.0329(6) -0.0004(5) 0.0022(5) -0.0001(4)
C10 0.0307(5) 0.0278(5) 0.0350(6) 0.0034(5) -0.0028(5) -0.0001(4)
C11 0.0277(5) 0.0294(6) 0.0426(7) 0.0077(5) 0.0035(5) 0.0009(4)
C17 0.0360(6) 0.0291(5) 0.0469(7) 0.0041(5) -0.0076(5) -0.0063(5)
C8 0.0396(6) 0.0305(5) 0.0431(7) 0.0027(5) 0.0009(6) 0.0039(5)
C16 0.0306(6) 0.0380(7) 0.0679(9) 0.0087(7) -0.0049(6) -0.0004(5)
C9 0.0343(6) 0.0299(6) 0.0452(7) 0.0018(5) -0.0027(5) -0.0014(5)
C7 0.0318(6) 0.0284(5) 0.0356(6) 0.0032(5) -0.0004(5) 0.0033(4)
C2 0.0317(6) 0.0782(11) 0.0460(8) -0.0050(8) -0.0050(6) -0.0042(7)
C1 0.0331(6) 0.0512(8) 0.0397(7) 0.0041(6) -0.0010(5) 0.0036(5)
C12 0.0414(7) 0.0422(7) 0.0392(7) 0.0025(6) 0.0014(5) 0.0087(6)
C20 0.0671(10) 0.0526(8) 0.0482(9) 0.0102(7) -0.0060(8) -0.0180(8)
C18 0.0424(7) 0.0506(8) 0.0632(10) 0.0150(8) -0.0060(7) 0.0046(6)
C14 0.0525(9) 0.0500(8) 0.0662(10) 0.0132(8) 0.0254(8) 0.0207(7)
C21 0.0621(10) 0.0490(8) 0.0651(11) 0.0070(8) 0.0165(9) -0.0026(7)
C15 0.0287(6) 0.0499(9) 0.0938(13) 0.0222(9) 0.0076(7) 0.0083(6)
C19 0.0560(9) 0.0610(10) 0.0674(12) 0.0259(9) -0.0175(8) -0.0022(7)
C5 0.0363(6) 0.0357(6) 0.0447(8) -0.0016(5) 0.0014(5) 0.0000(5)
C4 0.0526(8) 0.0392(7) 0.0598(9) -0.0069(7) 0.0087(7) -0.0100(6)
C22 0.0462(7) 0.0427(7) 0.0629(10) 0.0134(7) 0.0047(7) 0.0026(6)
C13 0.0664(10) 0.0479(8) 0.0440(8) 0.0002(7) 0.0120(8) 0.0157(7)
C3 0.0434(7) 0.0650(10) 0.0562(9) -0.0159(8) 0.0054(7) -0.0199(7)

loop_
_atom_type_symbol
_atom_type_description
_atom_type_scat_dispersion_real
_atom_type_scat_dispersion_imag
_atom_type_scat_source
C C 0.0033 0.0016 'International Tables Vol C Tables 4.2.6.8 and 6.1.1.4'
O O 0.0106 0.0060 'International Tables Vol C Tables 4.2.6.8 and 6.1.1.4'
H H 0.0000 0.0000 'International Tables Vol C Tables 4.2.6.8 and 6.1.1.4'

loop_
_geom_angle_atom_site_label_1
_geom_angle_atom_site_label_2
_geom_angle_atom_site_label_3
_geom_angle
C8 O2 C9 109.62(11)
C9 O3 H3 109.5
C1 C6 C5 118.74(12)
C1 C6 C7 118.88(12)
C5 C6 C7 122.38(11)
C7 C10 C11 129.63(11)
C7 C10 C9 108.55(11)
C11 C10 C9 121.67(11)
C12 C11 C16 118.46(13)
C12 C11 C10 120.94(12)
C16 C11 C10 120.60(13)
C18 C17 C22 118.32(15)
C18 C17 C9 122.05(14)
C22 C17 C9 119.59(12)
O1 C8 O2 121.62(13)
O1 C8 C7 128.48(12)
O2 C8 C7 109.89(11)
C15 C16 C11 119.91(16)
C15 C16 H16 120.0
C11 C16 H16 120.0
O3 C9 O2 108.83(12)
O3 C9 C17 113.76(11)
O2 C9 C17 108.16(11)
O3 C9 C10 111.59(11)
O2 C9 C10 103.53(10)
C17 C9 C10 110.40(12)
C10 C7 C6 132.32(12)
C10 C7 C8 107.66(11)
C6 C7 C8 120.02(11)
C3 C2 C1 120.63(15)
C3 C2 H2 119.7
C1 C2 H2 119.7
C2 C1 C6 120.38(15)
C2 C1 H1 119.8
C6 C1 H1 119.8
C11 C12 C13 120.94(14)
C11 C12 H12 119.5
C13 C12 H12 119.5
C19 C20 C21 119.11(17)
C19 C20 H20 120.4
C21 C20 H20 120.4
C19 C18 C17 120.55(17)
C19 C18 H18 119.7
C17 C18 H18 119.7
C15 C14 C13 119.96(14)
C15 C14 H14 120.0
C13 C14 H14 120.0
C20 C21 C22 120.74(17)
C20 C21 H21 119.6
C22 C21 H21 119.6
C14 C15 C16 120.88(15)
C14 C15 H15 119.6
C16 C15 H15 119.6
C20 C19 C18 120.79(16)
C20 C19 H19 119.6
C18 C19 H19 119.6
C4 C5 C6 120.08(13)
C4 C5 H5 120.0
C6 C5 H5 120.0
C3 C4 C5 120.55(15)
C3 C4 H4 119.7
C5 C4 H4 119.7
C21 C22 C17 120.46(15)
C21 C22 H22 119.8
C17 C22 H22 119.8
C14 C13 C12 119.83(17)
C14 C13 H13 120.1
C12 C13 H13 120.1
C4 C3 C2 119.61(14)
C4 C3 H3A 120.2
C2 C3 H3A 120.2

loop_
_geom_bond_atom_site_label_1
_geom_bond_atom_site_label_2
_geom_bond_distance
O1 C8 1.1902(18)
O2 C8 1.3277(17)
O2 C9 1.4351(17)
O3 C9 1.3610(17)
O3 H3 0.8200
C6 C1 1.3728(19)
C6 C5 1.3782(19)
C6 C7 1.4578(18)
C10 C7 1.3242(19)
C10 C11 1.4604(18)
C10 C9 1.5164(18)
C11 C12 1.369(2)
C11 C16 1.3796(19)
C17 C18 1.367(2)
C17 C22 1.368(2)
C17 C9 1.501(2)
C8 C7 1.4645(19)
C16 C15 1.372(2)
C16 H16 0.9300
C2 C3 1.360(3)
C2 C1 1.363(2)
C2 H2 0.9300
C1 H1 0.9300
C12 C13 1.374(2)
C12 H12 0.9300
C20 C19 1.352(3)
C20 C21 1.355(3)
C20 H20 0.9300
C18 C19 1.365(3)
C18 H18 0.9300
C14 C15 1.350(3)
C14 C13 1.358(3)
C14 H14 0.9300
C21 C22 1.365(3)
C21 H21 0.9300
C15 H15 0.9300
C19 H19 0.9300
C5 C4 1.369(2)
C5 H5 0.9300
C4 C3 1.357(3)
C4 H4 0.9300
C22 H22 0.9300
C13 H13 0.9300
C3 H3A 0.9300

loop_
_geom_torsion_atom_site_label_1
_geom_torsion_atom_site_label_2
_geom_torsion_atom_site_label_3
_geom_torsion_atom_site_label_4
_geom_torsion
C7 C10 C11 C12 39.7(2)
C9 C10 C11 C12 -135.27(14)
C7 C10 C11 C16 -140.12(15)
C9 C10 C11 C16 44.91(19)
C9 O2 C8 O1 -178.41(13)
C9 O2 C8 C7 2.84(16)
C12 C11 C16 C15 0.8(2)
C10 C11 C16 C15 -179.35(13)
C8 O2 C9 O3 -125.72(12)
C8 O2 C9 C17 110.23(12)
C8 O2 C9 C10 -6.92(15)
C18 C17 C9 O3 -131.67(14)
C22 C17 C9 O3 50.62(18)
C18 C17 C9 O2 -10.64(17)
C22 C17 C9 O2 171.65(13)
C18 C17 C9 C10 101.98(15)
C22 C17 C9 C10 -75.73(16)
C7 C10 C9 O3 125.82(13)
C11 C10 C9 O3 -58.26(18)
C7 C10 C9 O2 8.94(15)
C11 C10 C9 O2 -175.14(12)
C7 C10 C9 C17 -106.62(13)
C11 C10 C9 C17 69.30(15)
C11 C10 C7 C6 -2.3(2)
C9 C10 C7 C6 173.17(14)
C11 C10 C7 C8 177.08(13)
C9 C10 C7 C8 -7.43(15)
C1 C6 C7 C10 -136.07(15)
C5 C6 C7 C10 43.7(2)
C1 C6 C7 C8 44.59(19)
C5 C6 C7 C8 -135.64(13)
O1 C8 C7 C10 -175.49(15)
O2 C8 C7 C10 3.16(15)
O1 C8 C7 C6 4.0(2)
O2 C8 C7 C6 -177.35(12)
C3 C2 C1 C6 0.8(2)
C5 C6 C1 C2 -0.9(2)
C7 C6 C1 C2 178.84(14)
C16 C11 C12 C13 0.2(2)
C10 C11 C12 C13 -179.67(13)
C22 C17 C18 C19 1.1(2)
C9 C17 C18 C19 -176.62(15)
C19 C20 C21 C22 0.8(3)
C13 C14 C15 C16 0.3(2)
C11 C16 C15 C14 -1.1(2)
C21 C20 C19 C18 -1.6(3)
C17 C18 C19 C20 0.6(3)
C1 C6 C5 C4 0.2(2)
C7 C6 C5 C4 -179.54(14)
C6 C5 C4 C3 0.6(2)
C20 C21 C22 C17 0.9(3)
C18 C17 C22 C21 -1.9(2)
C9 C17 C22 C21 175.94(14)
C15 C14 C13 C12 0.7(2)
C11 C12 C13 C14 -0.9(2)
C5 C4 C3 C2 -0.8(3)
C1 C2 C3 C4 0.1(3)
